data_4065131
loop_
_publ_author_name
'Nakata, Norio'
'Fukazawa, Shun'
'Kato, Nanami'
'Ishii, Akihiko'

_publ_section_title
;
 Palladium(II) Hydrido Complexes Having a Primary Silyl or Germyl Ligand:
 Synthesis, Crystal Structures, and Dynamic Behavior
;
_journal_issue 17
_journal_name_full Organometallics
_journal_page_first 4490
_journal_paper_doi 10.1021/om200576f
_journal_volume 30
_journal_year 2011
_chemical_formula_moiety 'C46 H64 Ge P2 Pd, 3(C4 H8 O)'
_chemical_formula_sum 'C58 H88 Ge O3 P2 Pd'
_chemical_formula_weight 1074.21
_chemical_name_common '[PtH(GeH2Trip)(dcpe)_ 3 (C4H8O)'
_chemical_name_systematic
; 
  [PtH(GeH2Trip)(dcpe)_ 3 (C4H8O)
;
_space_group_IT_number 14
_symmetry_cell_setting monoclinic
_symmetry_Int_Tables_number 14
_symmetry_space_group_name_Hall '-P 2ybc'
_symmetry_space_group_name_H-M 'P 1 21/c 1'
_atom_sites_solution_hydrogens geom
_atom_sites_solution_primary direct
_atom_sites_solution_secondary difmap
_audit_creation_method SHELXL-97
_cell_angle_alpha 90.00
_cell_angle_beta 105.5310(10)
_cell_angle_gamma 90.00
_cell_formula_units_Z 4
_cell_length_a 16.4583(11)
_cell_length_b 19.8712(13)
_cell_length_c 17.2632(12)
_cell_measurement_temperature 100(2)
_cell_volume 5439.7(6)
_computing_cell_refinement 'Bruker SMART'
_computing_data_collection 'Bruker SMART'
_computing_data_reduction 'Bruker SMART'
_computing_molecular_graphics ORTEP
_computing_publication_material CIFTAB
_computing_structure_refinement 'SHELXL-97 (Sheldrick, 1997)'
_computing_structure_solution 'SHELXS-97 (Sheldrick, 1990)'
_diffrn_ambient_temperature 100(2)
_diffrn_measured_fraction_theta_full 0.999
_diffrn_measured_fraction_theta_max 0.999
_diffrn_measurement_device_type 'CCD area detector'
_diffrn_measurement_method 'phi and omega scans'
_diffrn_radiation_monochromator graphite
_diffrn_radiation_source 'fine-focus sealed tube'
_diffrn_radiation_type MoK\a
_diffrn_radiation_wavelength 0.71073
_diffrn_reflns_av_R_equivalents 0.0374
_diffrn_reflns_av_sigmaI/netI 0.0419
_diffrn_reflns_limit_h_max 19
_diffrn_reflns_limit_h_min -19
_diffrn_reflns_limit_k_max 24
_diffrn_reflns_limit_k_min -20
_diffrn_reflns_limit_l_max 20
_diffrn_reflns_limit_l_min -20
_diffrn_reflns_number 32988
_diffrn_reflns_theta_full 25.50
_diffrn_reflns_theta_max 25.50
_diffrn_reflns_theta_min 1.60
_exptl_absorpt_coefficient_mu 0.984
_exptl_absorpt_correction_T_max 0.7910
_exptl_absorpt_correction_T_min 0.7502
_exptl_absorpt_correction_type empirical
_exptl_crystal_colour colorless
_exptl_crystal_density_diffrn 1.312
_exptl_crystal_density_meas ?
_exptl_crystal_density_method 'not measured'
_exptl_crystal_description prism
_exptl_crystal_F_000 2272
_exptl_crystal_size_max 0.31
_exptl_crystal_size_mid 0.30
_exptl_crystal_size_min 0.25
_refine_diff_density_max 1.123
_refine_diff_density_min -0.649
_refine_diff_density_rms 0.089
_refine_ls_extinction_method none
_refine_ls_goodness_of_fit_ref 1.040
_refine_ls_hydrogen_treatment mixed
_refine_ls_matrix_type full
_refine_ls_number_parameters 645
_refine_ls_number_reflns 10126
_refine_ls_number_restraints 4
_refine_ls_restrained_S_all 1.041
_refine_ls_R_factor_all 0.0533
_refine_ls_R_factor_gt 0.0450
_refine_ls_shift/su_max 0.012
_refine_ls_shift/su_mean 0.000
_refine_ls_structure_factor_coef Fsqd
_refine_ls_weighting_details 'calc w=1/[\s^2^(Fo^2^)+(0.0538P)^2^+10.0638P] where P=(Fo^2^+2Fc^2^)/3'
_refine_ls_weighting_scheme calc
_refine_ls_wR_factor_gt 0.1110
_refine_ls_wR_factor_ref 0.1166
_reflns_number_gt 8739
_reflns_number_total 10126
_reflns_threshold_expression >2sigma(I)
_cod_data_source_file om200576f_si_003.cif
_cod_data_source_block complex_4
_cod_depositor_comments
;
The following automatic conversions were performed:

'_exptl_crystal_density_meas' value 'not measured' was changed to '?'
- the value is perceived as not measured.

Automatic conversion script
Id: cif_fix_values 3008 2015-01-20 13:52:24Z robertas 
;
_cod_original_sg_symbol_H-M 'P 21/c'
_cod_database_code 4065131

loop_
_symmetry_equiv_pos_as_xyz
'x, y, z'
'-x, y+1/2, -z+1/2'
'-x, -y, -z'
'x, -y-1/2, z-1/2'

loop_
_atom_site_label
_atom_site_type_symbol
_atom_site_fract_x
_atom_site_fract_y
_atom_site_fract_z
_atom_site_U_iso_or_equiv
_atom_site_adp_type
_atom_site_occupancy
_atom_site_symmetry_multiplicity
_atom_site_calc_flag
_atom_site_refinement_flags
_atom_site_disorder_assembly
_atom_site_disorder_group
Pd1 Pd 0.188597(16) 0.162459(13) 0.143320(15) 0.02146(9) Uani 1 1 d . . .
H1 H 0.273(3) 0.113(2) 0.181(3) 0.057(14) Uiso 1 1 d . . .
Ge1 Ge 0.14494(2) 0.118671(17) 0.25546(2) 0.02164(10) Uani 1 1 d . . .
H2 H 0.115(3) 0.177(2) 0.296(3) 0.047(12) Uiso 1 1 d . . .
H3 H 0.073(3) 0.075(2) 0.234(3) 0.050(13) Uiso 1 1 d . . .
C1 C 0.2269(2) 0.06781(16) 0.34366(19) 0.0209(7) Uani 1 1 d . . .
C2 C 0.1939(2) 0.05007(16) 0.4170(2) 0.0222(7) Uani 1 1 d . . .
C3 C 0.1143(2) 0.06302(17) 0.4260(2) 0.0290(8) Uani 1 1 d . . .
H4 H 0.0738 0.0859 0.3849 0.035 Uiso 1 1 calc R . .
C4 C 0.0940(3) 0.04242(19) 0.4953(3) 0.0376(9) Uani 1 1 d . . .
H5 H 0.0393 0.0513 0.5012 0.045 Uiso 1 1 calc R . .
C5 C 0.1522(3) 0.0092(2) 0.5560(3) 0.0391(10) Uani 1 1 d . . .
H6 H 0.1375 -0.0042 0.6033 0.047 Uiso 1 1 calc R . .
C6 C 0.2318(3) -0.00432(19) 0.5477(2) 0.0340(9) Uani 1 1 d . . .
H7 H 0.2721 -0.0271 0.5891 0.041 Uiso 1 1 calc R . .
C7 C 0.2521(2) 0.01548(16) 0.4786(2) 0.0245(7) Uani 1 1 d . . .
C8 C 0.3112(2) 0.10462(16) 0.37906(19) 0.0210(7) Uani 1 1 d . . .
C9 C 0.3354(2) 0.16608(17) 0.3549(2) 0.0264(7) Uani 1 1 d . . .
H8 H 0.2971 0.1916 0.3147 0.032 Uiso 1 1 calc R . .
C10 C 0.4167(2) 0.1904(2) 0.3900(2) 0.0341(9) Uani 1 1 d . . .
H9 H 0.4337 0.2320 0.3723 0.041 Uiso 1 1 calc R . .
C11 C 0.4727(2) 0.15489(19) 0.4501(2) 0.0330(9) Uani 1 1 d . . .
H10 H 0.5274 0.1723 0.4738 0.040 Uiso 1 1 calc R . .
C12 C 0.4485(2) 0.09385(18) 0.4756(2) 0.0272(8) Uani 1 1 d . . .
H11 H 0.4863 0.0692 0.5170 0.033 Uiso 1 1 calc R . .
C13 C 0.3686(2) 0.06907(16) 0.44002(19) 0.0213(7) Uani 1 1 d . . .
C14 C 0.2543(2) -0.00105(16) 0.3176(2) 0.0218(7) Uani 1 1 d . . .
C15 C 0.2283(2) -0.02913(18) 0.2420(2) 0.0292(8) Uani 1 1 d . . .
H12 H 0.1904 -0.0055 0.1996 0.035 Uiso 1 1 calc R . .
C16 C 0.2581(2) -0.09255(19) 0.2281(2) 0.0357(9) Uani 1 1 d . . .
H13 H 0.2401 -0.1120 0.1760 0.043 Uiso 1 1 calc R . .
C17 C 0.3135(2) -0.12727(19) 0.2891(3) 0.0364(9) Uani 1 1 d . . .
H14 H 0.3333 -0.1704 0.2789 0.044 Uiso 1 1 calc R . .
C18 C 0.3404(2) -0.09924(18) 0.3657(2) 0.0295(8) Uani 1 1 d . . .
H15 H 0.3783 -0.1230 0.4080 0.035 Uiso 1 1 calc R . .
C19 C 0.3112(2) -0.03646(17) 0.3793(2) 0.0239(7) Uani 1 1 d . . .
C20 C 0.3352(2) 0.00141(17) 0.4590(2) 0.0241(7) Uani 1 1 d . . .
H16 H 0.3762 -0.0237 0.5026 0.029 Uiso 1 1 calc R . .
P1 P 0.07255(6) 0.22733(4) 0.08213(5) 0.02393(19) Uani 1 1 d . . .
C21 C 0.0239(2) 0.28591(17) 0.1398(2) 0.0270(8) Uani 1 1 d . . .
H17 H -0.0016 0.2576 0.1750 0.032 Uiso 1 1 calc R . .
C22 C 0.0905(2) 0.33024(18) 0.1959(2) 0.0310(8) Uani 1 1 d . . .
H18 H 0.1187 0.3585 0.1637 0.037 Uiso 1 1 calc R . .
H19 H 0.1337 0.3014 0.2316 0.037 Uiso 1 1 calc R . .
C23 C 0.0494(3) 0.3755(2) 0.2469(3) 0.0387(9) Uani 1 1 d . . .
H20 H 0.0261 0.3471 0.2830 0.046 Uiso 1 1 calc R . .
H21 H 0.0928 0.4053 0.2808 0.046 Uiso 1 1 calc R . .
C24 C -0.0212(3) 0.4183(2) 0.1941(3) 0.0408(10) Uani 1 1 d . . .
H22 H -0.0478 0.4454 0.2286 0.049 Uiso 1 1 calc R . .
H23 H 0.0030 0.4496 0.1615 0.049 Uiso 1 1 calc R . .
C25 C -0.0877(3) 0.3744(2) 0.1384(3) 0.0385(9) Uani 1 1 d . . .
H24 H -0.1308 0.4034 0.1028 0.046 Uiso 1 1 calc R . .
H25 H -0.1162 0.3465 0.1709 0.046 Uiso 1 1 calc R . .
C26 C -0.0481(2) 0.32890(19) 0.0876(2) 0.0329(8) Uani 1 1 d . . .
H26 H -0.0257 0.3569 0.0505 0.039 Uiso 1 1 calc R . .
H27 H -0.0919 0.2989 0.0547 0.039 Uiso 1 1 calc R . .
C27 C -0.0175(2) 0.17933(18) 0.0198(2) 0.0285(8) Uani 1 1 d . . .
H28 H -0.0525 0.2107 -0.0210 0.034 Uiso 1 1 calc R . .
C28 C 0.0152(2) 0.1233(2) -0.0251(2) 0.0350(9) Uani 1 1 d . . .
H29 H 0.0482 0.1435 -0.0595 0.042 Uiso 1 1 calc R . .
H30 H 0.0532 0.0933 0.0143 0.042 Uiso 1 1 calc R . .
C29 C -0.0572(3) 0.0820(2) -0.0773(2) 0.0412(10) Uani 1 1 d . . .
H31 H -0.0911 0.1108 -0.1210 0.049 Uiso 1 1 calc R . .
H32 H -0.0339 0.0444 -0.1023 0.049 Uiso 1 1 calc R . .
C30 C -0.1137(3) 0.0539(2) -0.0290(2) 0.0406(10) Uani 1 1 d . . .
H33 H -0.0818 0.0209 0.0107 0.049 Uiso 1 1 calc R . .
H34 H -0.1620 0.0301 -0.0653 0.049 Uiso 1 1 calc R . .
C31 C -0.1465(3) 0.1104(2) 0.0149(3) 0.0417(10) Uani 1 1 d . . .
H35 H -0.1824 0.1412 -0.0249 0.050 Uiso 1 1 calc R . .
H36 H -0.1814 0.0909 0.0479 0.050 Uiso 1 1 calc R . .
C32 C -0.0737(2) 0.14983(19) 0.0688(2) 0.0334(9) Uani 1 1 d . . .
H37 H -0.0399 0.1197 0.1110 0.040 Uiso 1 1 calc R . .
H38 H -0.0963 0.1867 0.0957 0.040 Uiso 1 1 calc R . .
C33 C 0.1041(2) 0.2821(2) 0.0086(2) 0.0335(9) Uani 1 1 d . . .
H39 H 0.0536 0.2921 -0.0360 0.040 Uiso 1 1 calc R . .
H40 H 0.1251 0.3253 0.0351 0.040 Uiso 1 1 calc R . .
C34 C 0.1720(2) 0.2521(2) -0.0265(2) 0.0351(9) Uani 1 1 d . . .
H41 H 0.2011 0.2889 -0.0469 0.042 Uiso 1 1 calc R . .
H42 H 0.1448 0.2229 -0.0726 0.042 Uiso 1 1 calc R . .
P2 P 0.25073(6) 0.20219(5) 0.04827(5) 0.0265(2) Uani 1 1 d . A .
C35 C 0.3388(2) 0.26156(18) 0.0872(2) 0.0294(8) Uani 1 1 d . . .
H43 H 0.3560 0.2805 0.0403 0.035 Uiso 1 1 calc R . .
C36 C 0.3113(2) 0.32017(19) 0.1321(2) 0.0332(8) Uani 1 1 d . . .
H44 H 0.2646 0.3449 0.0949 0.040 Uiso 1 1 calc R . .
H45 H 0.2904 0.3023 0.1766 0.040 Uiso 1 1 calc R . .
C37 C 0.3844(3) 0.3685(2) 0.1659(2) 0.0370(9) Uani 1 1 d . . .
H46 H 0.4005 0.3909 0.1209 0.044 Uiso 1 1 calc R . .
H47 H 0.3660 0.4037 0.1980 0.044 Uiso 1 1 calc R . .
C38 C 0.4604(3) 0.3318(2) 0.2183(3) 0.0428(10) Uani 1 1 d . . .
H48 H 0.4462 0.3141 0.2666 0.051 Uiso 1 1 calc R . .
H49 H 0.5077 0.3639 0.2362 0.051 Uiso 1 1 calc R . .
C39 C 0.4879(3) 0.2740(2) 0.1735(3) 0.0426(10) Uani 1 1 d . . .
H50 H 0.5356 0.2499 0.2101 0.051 Uiso 1 1 calc R . .
H51 H 0.5074 0.2920 0.1281 0.051 Uiso 1 1 calc R . .
C40 C 0.4151(2) 0.2251(2) 0.1415(2) 0.0362(9) Uani 1 1 d . . .
H52 H 0.3988 0.2041 0.1871 0.043 Uiso 1 1 calc R . .
H53 H 0.4336 0.1889 0.1106 0.043 Uiso 1 1 calc R . .
C41 C 0.2936(3) 0.1401(2) -0.0107(3) 0.0402(10) Uani 1 1 d . . .
H54 H 0.3404 0.1174 0.0299 0.048 Uiso 0.660(6) 1 calc PR A 1
H55 H 0.3536 0.1542 -0.0026 0.048 Uiso 0.340(6) 1 calc PR A 2
C42 C 0.2263(4) 0.0817(3) -0.0434(4) 0.0351(15) Uani 0.660(6) 1 d P A 1
H56 H 0.2106 0.0608 0.0026 0.042 Uiso 0.660(6) 1 calc PR A 1
H57 H 0.1748 0.1016 -0.0794 0.042 Uiso 0.660(6) 1 calc PR A 1
C43 C 0.2604(5) 0.0270(3) -0.0894(5) 0.0433(19) Uani 0.660(6) 1 d P A 1
H58 H 0.3035 0.0001 -0.0509 0.052 Uiso 0.660(6) 1 calc PR A 1
H59 H 0.2138 -0.0036 -0.1161 0.052 Uiso 0.660(6) 1 calc PR A 1
C44 C 0.2989(6) 0.0573(6) -0.1521(6) 0.049(2) Uani 0.660(6) 1 d P A 1
H60 H 0.2544 0.0798 -0.1941 0.059 Uiso 0.660(6) 1 calc PR A 1
H61 H 0.3234 0.0210 -0.1780 0.059 Uiso 0.660(6) 1 calc PR A 1
C45 C 0.3672(5) 0.1079(3) -0.1139(5) 0.049(2) Uani 0.660(6) 1 d P A 1
H62 H 0.3903 0.1281 -0.1560 0.059 Uiso 0.660(6) 1 calc PR A 1
H63 H 0.4138 0.0847 -0.0748 0.059 Uiso 0.660(6) 1 calc PR A 1
C46 C 0.3316(5) 0.1633(3) -0.0712(4) 0.0426(18) Uani 0.660(6) 1 d P A 1
H64 H 0.3777 0.1948 -0.0461 0.051 Uiso 0.660(6) 1 calc PR A 1
H65 H 0.2889 0.1889 -0.1119 0.051 Uiso 0.660(6) 1 calc PR A 1
O1 O 0.3531(5) 0.7226(5) 0.5818(4) 0.166(3) Uani 1 1 d . . .
C47 C 0.3030(4) 0.7601(4) 0.4992(7) 0.119(3) Uani 1 1 d . . .
H66 H 0.2425 0.7478 0.4839 0.142 Uiso 1 1 calc R . .
H67 H 0.3082 0.8096 0.5049 0.142 Uiso 1 1 calc R . .
C48 C 0.3440(5) 0.7358(4) 0.4416(4) 0.092(2) Uani 1 1 d . . .
H68 H 0.3019 0.7305 0.3890 0.111 Uiso 1 1 calc R . .
H69 H 0.3864 0.7692 0.4352 0.111 Uiso 1 1 calc R . .
C49 C 0.3823(6) 0.6764(4) 0.4644(6) 0.116(3) Uani 1 1 d . . .
H70 H 0.4375 0.6759 0.4518 0.140 Uiso 1 1 calc R . .
H71 H 0.3474 0.6397 0.4335 0.140 Uiso 1 1 calc R . .
C50 C 0.3945(5) 0.6647(4) 0.5466(6) 0.104(3) Uani 1 1 d . . .
H72 H 0.4556 0.6627 0.5739 0.125 Uiso 1 1 calc R . .
H73 H 0.3688 0.6212 0.5550 0.125 Uiso 1 1 calc R . .
O2 O 0.4455(6) 0.5747(4) 0.3074(7) 0.180(5) Uani 1 1 d . . .
C51 C 0.4598(5) 0.5767(5) 0.2293(6) 0.120(3) Uani 1 1 d . . .
H74 H 0.4698 0.6234 0.2143 0.145 Uiso 1 1 calc R . .
H75 H 0.4106 0.5583 0.1884 0.145 Uiso 1 1 calc R . .
C52 C 0.5351(5) 0.5347(3) 0.2350(5) 0.092(2) Uani 1 1 d . . .
H76 H 0.5212 0.4964 0.1971 0.111 Uiso 1 1 calc R . .
H77 H 0.5803 0.5616 0.2221 0.111 Uiso 1 1 calc R . .
C53 C 0.5616(8) 0.5108(4) 0.3165(5) 0.139(4) Uani 1 1 d . . .
H78 H 0.5637 0.4610 0.3182 0.166 Uiso 1 1 calc R . .
H79 H 0.6179 0.5288 0.3445 0.166 Uiso 1 1 calc R . .
C54 C 0.5000(7) 0.5353(9) 0.3512(6) 0.179(8) Uani 1 1 d . . .
H80 H 0.4699 0.4964 0.3664 0.215 Uiso 1 1 calc R . .
H81 H 0.5285 0.5594 0.4013 0.215 Uiso 1 1 calc R . .
O3 O 0.1033(7) 0.6727(9) 0.1676(11) 0.342(10) Uani 1 1 d . . .
C55 C 0.1258(14) 0.6319(10) 0.2363(15) 0.65(5) Uani 1 1 d D . .
H92 H 0.0963 0.5880 0.2297 0.775 Uiso 1 1 calc R . .
H93 H 0.1214 0.6549 0.2860 0.775 Uiso 1 1 calc R . .
C56 C 0.2124(10) 0.6280(7) 0.2285(7) 0.225(9) Uani 1 1 d D . .
H94 H 0.2518 0.6195 0.2820 0.271 Uiso 1 1 calc R . .
H95 H 0.2168 0.5900 0.1929 0.271 Uiso 1 1 calc R . .
C57 C 0.2336(8) 0.6833(7) 0.1992(14) 0.301(14) Uani 1 1 d D . .
H96 H 0.2510 0.6736 0.1496 0.361 Uiso 1 1 calc R . .
H97 H 0.2816 0.7047 0.2386 0.361 Uiso 1 1 calc R . .
C58 C 0.1599(8) 0.7284(4) 0.1809(11) 0.236(9) Uani 1 1 d D . .
H98 H 0.1564 0.7568 0.2270 0.283 Uiso 1 1 calc R . .
H99 H 0.1550 0.7563 0.1323 0.283 Uiso 1 1 calc R . .
C59 C 0.2987(10) 0.0808(6) 0.0161(8) 0.049(4) Uani 0.340(6) 1 d P A 2
H82 H 0.2417 0.0651 0.0163 0.058 Uiso 0.340(6) 1 calc PR A 2
H83 H 0.3340 0.0809 0.0725 0.058 Uiso 0.340(6) 1 calc PR A 2
C60 C 0.3371(13) 0.0305(7) -0.0334(9) 0.068(6) Uani 0.340(6) 1 d P A 2
H84 H 0.3977 0.0409 -0.0249 0.082 Uiso 0.340(6) 1 calc PR A 2
H85 H 0.3327 -0.0157 -0.0134 0.082 Uiso 0.340(6) 1 calc PR A 2
C61 C 0.2946(11) 0.0329(8) -0.1205(11) 0.039(4) Uani 0.340(6) 1 d P A 2
H86 H 0.2362 0.0159 -0.1299 0.047 Uiso 0.340(6) 1 calc PR A 2
H87 H 0.3247 0.0031 -0.1495 0.047 Uiso 0.340(6) 1 calc PR A 2
C62 C 0.2921(9) 0.1037(8) -0.1540(8) 0.038(3) Uani 0.340(6) 1 d P A 2
H88 H 0.2597 0.1038 -0.2113 0.045 Uiso 0.340(6) 1 calc PR A 2
H89 H 0.3502 0.1189 -0.1508 0.045 Uiso 0.340(6) 1 calc PR A 2
C63 C 0.2506(8) 0.1528(5) -0.1063(6) 0.031(3) Uani 0.340(6) 1 d P A 2
H90 H 0.1891 0.1445 -0.1193 0.038 Uiso 0.340(6) 1 calc PR A 2
H91 H 0.2598 0.1999 -0.1205 0.038 Uiso 0.340(6) 1 calc PR A 2

loop_
_atom_site_aniso_label
_atom_site_aniso_U_11
_atom_site_aniso_U_22
_atom_site_aniso_U_33
_atom_site_aniso_U_23
_atom_site_aniso_U_13
_atom_site_aniso_U_12
Pd1 0.01870(14) 0.02376(15) 0.02022(14) -0.00076(10) 0.00224(10) 0.00187(10)
Ge1 0.01933(19) 0.01976(18) 0.0248(2) 0.00006(14) 0.00405(14) 0.00168(13)
C1 0.0186(16) 0.0214(16) 0.0220(16) -0.0013(13) 0.0043(13) 0.0004(13)
C2 0.0243(18) 0.0147(15) 0.0284(18) -0.0046(13) 0.0084(14) -0.0044(13)
C3 0.0275(19) 0.0178(17) 0.044(2) -0.0004(15) 0.0133(17) 0.0004(14)
C4 0.035(2) 0.031(2) 0.055(3) 0.0032(18) 0.026(2) -0.0040(17)
C5 0.046(2) 0.035(2) 0.044(2) 0.0097(18) 0.026(2) -0.0038(18)
C6 0.041(2) 0.029(2) 0.033(2) 0.0058(16) 0.0115(17) -0.0049(16)
C7 0.0272(18) 0.0160(16) 0.0308(18) -0.0009(13) 0.0086(15) -0.0038(13)
C8 0.0207(17) 0.0221(16) 0.0206(16) -0.0046(13) 0.0065(13) -0.0019(13)
C9 0.0293(19) 0.0263(18) 0.0217(17) 0.0009(14) 0.0039(14) -0.0046(14)
C10 0.038(2) 0.031(2) 0.032(2) 0.0026(16) 0.0064(17) -0.0159(17)
C11 0.028(2) 0.040(2) 0.0278(19) -0.0006(16) 0.0022(16) -0.0153(16)
C12 0.0276(19) 0.0312(19) 0.0200(17) -0.0017(14) 0.0013(14) -0.0025(15)
C13 0.0256(18) 0.0201(16) 0.0195(16) -0.0032(13) 0.0079(14) -0.0027(13)
C14 0.0155(16) 0.0183(16) 0.0299(18) -0.0018(13) 0.0029(13) 0.0010(12)
C15 0.0230(18) 0.0298(19) 0.0302(19) -0.0062(15) -0.0007(15) 0.0040(14)
C16 0.029(2) 0.033(2) 0.036(2) -0.0149(17) -0.0060(16) 0.0070(16)
C17 0.029(2) 0.0273(19) 0.048(2) -0.0128(17) 0.0011(18) 0.0058(16)
C18 0.0199(18) 0.0256(18) 0.038(2) -0.0008(15) -0.0006(15) 0.0036(14)
C19 0.0173(17) 0.0232(17) 0.0297(18) -0.0022(14) 0.0036(14) -0.0016(13)
C20 0.0225(17) 0.0227(17) 0.0250(17) 0.0021(14) 0.0031(14) -0.0029(13)
P1 0.0216(4) 0.0250(4) 0.0232(4) -0.0006(3) 0.0025(4) 0.0023(3)
C21 0.0262(19) 0.0251(18) 0.0288(18) -0.0004(14) 0.0055(15) 0.0039(14)
C22 0.030(2) 0.0273(19) 0.033(2) -0.0044(15) 0.0031(16) 0.0016(15)
C23 0.043(2) 0.033(2) 0.038(2) -0.0105(17) 0.0076(19) 0.0026(17)
C24 0.040(2) 0.035(2) 0.048(2) -0.0097(18) 0.013(2) 0.0078(18)
C25 0.032(2) 0.035(2) 0.049(2) -0.0002(18) 0.0120(19) 0.0090(17)
C26 0.0264(19) 0.032(2) 0.038(2) -0.0036(16) 0.0032(16) 0.0028(15)
C27 0.0240(18) 0.0269(18) 0.0306(19) -0.0049(15) 0.0001(15) 0.0038(14)
C28 0.030(2) 0.037(2) 0.034(2) -0.0089(16) 0.0013(17) 0.0072(16)
C29 0.039(2) 0.040(2) 0.038(2) -0.0144(18) -0.0007(18) 0.0061(18)
C30 0.035(2) 0.036(2) 0.040(2) -0.0119(18) -0.0082(18) -0.0027(17)
C31 0.028(2) 0.042(2) 0.050(3) -0.0089(19) 0.0014(19) -0.0064(17)
C32 0.0255(19) 0.033(2) 0.040(2) -0.0106(17) 0.0051(17) -0.0003(15)
C33 0.028(2) 0.041(2) 0.0282(19) 0.0096(16) 0.0020(16) 0.0049(16)
C34 0.033(2) 0.048(2) 0.0241(18) 0.0053(17) 0.0062(16) 0.0007(18)
P2 0.0231(5) 0.0323(5) 0.0236(4) -0.0020(4) 0.0057(4) 0.0006(4)
C35 0.0258(19) 0.035(2) 0.0285(19) 0.0028(15) 0.0086(15) -0.0044(15)
C36 0.033(2) 0.037(2) 0.031(2) -0.0028(16) 0.0111(17) -0.0045(16)
C37 0.038(2) 0.041(2) 0.034(2) -0.0015(17) 0.0124(18) -0.0094(18)
C38 0.038(2) 0.048(3) 0.039(2) 0.0042(19) 0.0031(19) -0.0182(19)
C39 0.029(2) 0.043(2) 0.052(3) 0.006(2) 0.0036(19) -0.0084(18)
C40 0.024(2) 0.041(2) 0.041(2) 0.0032(18) 0.0045(17) -0.0039(16)
C41 0.028(2) 0.055(3) 0.038(2) -0.014(2) 0.0084(17) 0.0049(18)
C42 0.041(4) 0.028(3) 0.040(3) -0.005(2) 0.018(3) -0.006(3)
C43 0.050(5) 0.027(3) 0.060(5) -0.014(3) 0.028(4) -0.012(3)
C44 0.065(6) 0.038(7) 0.054(6) -0.009(4) 0.032(5) -0.004(5)
C45 0.066(5) 0.039(4) 0.059(5) -0.014(3) 0.044(4) -0.013(3)
C46 0.061(5) 0.030(3) 0.045(4) -0.006(3) 0.029(3) -0.013(3)
O1 0.174(7) 0.214(8) 0.120(5) -0.017(5) 0.056(5) -0.121(7)
C47 0.059(4) 0.072(5) 0.236(11) 0.038(6) 0.058(6) -0.014(3)
C48 0.146(7) 0.083(5) 0.054(3) 0.027(3) 0.037(4) 0.031(5)
C49 0.164(9) 0.069(5) 0.151(8) -0.034(5) 0.102(7) -0.041(5)
C50 0.063(4) 0.097(6) 0.132(7) 0.044(5) -0.008(5) -0.004(4)
O2 0.189(9) 0.128(6) 0.300(13) -0.119(7) 0.200(9) -0.082(6)
C51 0.070(5) 0.156(8) 0.132(7) -0.031(6) 0.021(5) -0.008(5)
C52 0.130(6) 0.053(3) 0.131(6) -0.007(4) 0.100(6) -0.015(4)
C53 0.252(13) 0.065(5) 0.115(7) -0.023(5) 0.078(8) -0.006(6)
C54 0.119(10) 0.35(2) 0.085(6) -0.046(10) 0.059(7) -0.104(11)
O3 0.126(8) 0.38(2) 0.47(2) 0.080(19) -0.015(12) -0.059(10)
C55 0.82(8) 0.88(9) 0.45(4) 0.25(5) 0.55(6) 0.46(7)
C56 0.35(2) 0.165(12) 0.104(8) -0.040(8) -0.031(11) 0.122(13)
C57 0.206(15) 0.175(13) 0.61(4) 0.198(19) 0.26(2) 0.077(12)
C58 0.189(13) 0.054(5) 0.39(2) -0.008(9) -0.062(14) 0.014(7)
C59 0.085(11) 0.029(6) 0.044(8) 0.015(5) 0.039(8) 0.029(7)
C60 0.127(16) 0.040(8) 0.058(9) 0.015(7) 0.058(11) 0.049(9)
C61 0.048(9) 0.019(9) 0.057(12) -0.011(7) 0.025(9) 0.004(7)
C62 0.049(9) 0.031(8) 0.040(7) -0.007(6) 0.025(6) -0.005(6)
C63 0.044(7) 0.026(6) 0.027(6) -0.011(4) 0.014(5) 0.004(5)

loop_
_atom_type_symbol
_atom_type_description
_atom_type_scat_dispersion_real
_atom_type_scat_dispersion_imag
_atom_type_scat_source
C C 0.0033 0.0016 'International Tables Vol C Tables 4.2.6.8 and 6.1.1.4'
H H 0.0000 0.0000 'International Tables Vol C Tables 4.2.6.8 and 6.1.1.4'
O O 0.0106 0.0060 'International Tables Vol C Tables 4.2.6.8 and 6.1.1.4'
P P 0.1023 0.0942 'International Tables Vol C Tables 4.2.6.8 and 6.1.1.4'
Ge Ge 0.1547 1.8001 'International Tables Vol C Tables 4.2.6.8 and 6.1.1.4'
Pd Pd -0.9988 1.0072 'International Tables Vol C Tables 4.2.6.8 and 6.1.1.4'

loop_
_geom_angle_atom_site_label_1
_geom_angle_atom_site_label_2
_geom_angle_atom_site_label_3
_geom_angle
P2 Pd1 P1 87.32(3)
P2 Pd1 Ge1 171.31(3)
P1 Pd1 Ge1 100.46(3)
P2 Pd1 H1 90.1(16)
P1 Pd1 H1 175.8(16)
Ge1 Pd1 H1 82.4(16)
C1 Ge1 Pd1 120.44(9)
C1 Ge1 H2 105.7(17)
Pd1 Ge1 H2 107.5(16)
C1 Ge1 H3 103.1(18)
Pd1 Ge1 H3 114.8(17)
H2 Ge1 H3 104(2)
C8 C1 C14 103.5(3)
C8 C1 C2 105.0(3)
C14 C1 C2 103.3(3)
C8 C1 Ge1 114.3(2)
C14 C1 Ge1 114.4(2)
C2 C1 Ge1 115.0(2)
C3 C2 C7 118.7(3)
C3 C2 C1 126.8(3)
C7 C2 C1 114.4(3)
C2 C3 C4 119.7(4)
C2 C3 H4 120.2
C4 C3 H4 120.2
C5 C4 C3 121.1(4)
C5 C4 H5 119.5
C3 C4 H5 119.5
C6 C5 C4 119.8(4)
C6 C5 H6 120.1
C4 C5 H6 120.1
C7 C6 C5 119.4(4)
C7 C6 H7 120.3
C5 C6 H7 120.3
C6 C7 C2 121.3(3)
C6 C7 C20 125.5(3)
C2 C7 C20 113.2(3)
C9 C8 C13 118.7(3)
C9 C8 C1 126.9(3)
C13 C8 C1 114.3(3)
C8 C9 C10 119.6(3)
C8 C9 H8 120.2
C10 C9 H8 120.2
C11 C10 C9 121.1(3)
C11 C10 H9 119.4
C9 C10 H9 119.4
C10 C11 C12 119.7(3)
C10 C11 H10 120.2
C12 C11 H10 120.2
C13 C12 C11 119.4(3)
C13 C12 H11 120.3
C11 C12 H11 120.3
C12 C13 C8 121.5(3)
C12 C13 C20 125.1(3)
C8 C13 C20 113.4(3)
C15 C14 C19 119.3(3)
C15 C14 C1 126.4(3)
C19 C14 C1 114.3(3)
C14 C15 C16 119.6(3)
C14 C15 H12 120.2
C16 C15 H12 120.2
C17 C16 C15 120.7(3)
C17 C16 H13 119.7
C15 C16 H13 119.7
C16 C17 C18 120.1(3)
C16 C17 H14 119.9
C18 C17 H14 119.9
C19 C18 C17 119.1(3)
C19 C18 H15 120.5
C17 C18 H15 120.5
C18 C19 C14 121.1(3)
C18 C19 C20 125.6(3)
C14 C19 C20 113.3(3)
C7 C20 C13 106.5(3)
C7 C20 C19 105.1(3)
C13 C20 C19 105.2(3)
C7 C20 H16 113.1
C13 C20 H16 113.1
C19 C20 H16 113.1
C27 P1 C21 104.09(16)
C27 P1 C33 103.49(18)
C21 P1 C33 103.96(17)
C27 P1 Pd1 114.47(12)
C21 P1 Pd1 121.94(12)
C33 P1 Pd1 106.98(12)
C22 C21 C26 111.0(3)
C22 C21 P1 111.3(2)
C26 C21 P1 114.2(2)
C22 C21 H17 106.6
C26 C21 H17 106.6
P1 C21 H17 106.6
C21 C22 C23 110.4(3)
C21 C22 H18 109.6
C23 C22 H18 109.6
C21 C22 H19 109.6
C23 C22 H19 109.6
H18 C22 H19 108.1
C24 C23 C22 111.4(3)
C24 C23 H20 109.4
C22 C23 H20 109.4
C24 C23 H21 109.4
C22 C23 H21 109.4
H20 C23 H21 108.0
C25 C24 C23 111.2(3)
C25 C24 H22 109.4
C23 C24 H22 109.4
C25 C24 H23 109.4
C23 C24 H23 109.4
H22 C24 H23 108.0
C24 C25 C26 110.8(3)
C24 C25 H24 109.5
C26 C25 H24 109.5
C24 C25 H25 109.5
C26 C25 H25 109.5
H24 C25 H25 108.1
C25 C26 C21 111.9(3)
C25 C26 H26 109.2
C21 C26 H26 109.2
C25 C26 H27 109.2
C21 C26 H27 109.2
H26 C26 H27 107.9
C32 C27 C28 110.4(3)
C32 C27 P1 112.7(3)
C28 C27 P1 109.5(2)
C32 C27 H28 108.0
C28 C27 H28 108.0
P1 C27 H28 108.0
C29 C28 C27 111.4(3)
C29 C28 H29 109.4
C27 C28 H29 109.4
C29 C28 H30 109.4
C27 C28 H30 109.4
H29 C28 H30 108.0
C30 C29 C28 111.8(3)
C30 C29 H31 109.3
C28 C29 H31 109.3
C30 C29 H32 109.3
C28 C29 H32 109.3
H31 C29 H32 107.9
C29 C30 C31 110.6(3)
C29 C30 H33 109.5
C31 C30 H33 109.5
C29 C30 H34 109.5
C31 C30 H34 109.5
H33 C30 H34 108.1
C32 C31 C30 110.9(3)
C32 C31 H35 109.5
C30 C31 H35 109.5
C32 C31 H36 109.5
C30 C31 H36 109.5
H35 C31 H36 108.0
C31 C32 C27 110.7(3)
C31 C32 H37 109.5
C27 C32 H37 109.5
C31 C32 H38 109.5
C27 C32 H38 109.5
H37 C32 H38 108.1
C34 C33 P1 114.4(3)
C34 C33 H39 108.7
P1 C33 H39 108.7
C34 C33 H40 108.7
P1 C33 H40 108.7
H39 C33 H40 107.6
C33 C34 P2 112.4(2)
C33 C34 H41 109.1
P2 C34 H41 109.1
C33 C34 H42 109.1
P2 C34 H42 109.1
H41 C34 H42 107.8
C35 P2 C34 104.23(18)
C35 P2 C41 104.33(18)
C34 P2 C41 105.73(19)
C35 P2 Pd1 114.57(12)
C34 P2 Pd1 108.65(12)
C41 P2 Pd1 118.15(15)
C36 C35 C40 110.7(3)
C36 C35 P2 111.1(2)
C40 C35 P2 110.8(3)
C36 C35 H43 108.0
C40 C35 H43 108.0
P2 C35 H43 108.0
C37 C36 C35 111.3(3)
C37 C36 H44 109.4
C35 C36 H44 109.4
C37 C36 H45 109.4
C35 C36 H45 109.4
H44 C36 H45 108.0
C38 C37 C36 111.4(3)
C38 C37 H46 109.4
C36 C37 H46 109.4
C38 C37 H47 109.4
C36 C37 H47 109.4
H46 C37 H47 108.0
C37 C38 C39 111.7(3)
C37 C38 H48 109.3
C39 C38 H48 109.3
C37 C38 H49 109.3
C39 C38 H49 109.3
H48 C38 H49 107.9
C38 C39 C40 110.7(3)
C38 C39 H50 109.5
C40 C39 H50 109.5
C38 C39 H51 109.5
C40 C39 H51 109.5
H50 C39 H51 108.1
C39 C40 C35 110.8(3)
C39 C40 H52 109.5
C35 C40 H52 109.5
C39 C40 H53 109.5
C35 C40 H53 109.5
H52 C40 H53 108.1
C59 C41 C46 124.7(7)
C59 C41 C42 54.8(8)
C46 C41 C42 111.9(4)
C59 C41 C63 118.9(8)
C46 C41 C63 50.7(5)
C42 C41 C63 71.5(5)
C59 C41 P2 114.7(6)
C46 C41 P2 119.4(4)
C42 C41 P2 110.4(3)
C63 C41 P2 109.1(4)
C59 C41 H54 50.0
C46 C41 H54 104.5
C42 C41 H54 104.5
C63 C41 H54 145.3
P2 C41 H54 104.5
C59 C41 H55 104.1
C46 C41 H55 53.4
C42 C41 H55 144.8
C63 C41 H55 104.1
P2 C41 H55 104.1
H54 C41 H55 58.7
C43 C42 C41 112.5(5)
C43 C42 H56 109.1
C41 C42 H56 109.1
C43 C42 H57 109.1
C41 C42 H57 109.1
H56 C42 H57 107.8
C44 C43 C42 111.6(6)
C44 C43 H58 109.3
C42 C43 H58 109.3
C44 C43 H59 109.3
C42 C43 H59 109.3
H58 C43 H59 108.0
C43 C44 C45 110.8(7)
C43 C44 H60 109.5
C45 C44 H60 109.5
C43 C44 H61 109.5
C45 C44 H61 109.5
H60 C44 H61 108.1
C44 C45 C46 110.6(7)
C44 C45 H62 109.5
C46 C45 H62 109.5
C44 C45 H63 109.5
C46 C45 H63 109.5
H62 C45 H63 108.1
C41 C46 C45 114.8(5)
C41 C46 H64 108.6
C45 C46 H64 108.6
C41 C46 H65 108.6
C45 C46 H65 108.6
H64 C46 H65 107.5
C50 O1 C47 99.9(6)
C48 C47 O1 103.4(6)
C48 C47 H66 111.1
O1 C47 H66 111.1
C48 C47 H67 111.1
O1 C47 H67 111.1
H66 C47 H67 109.0
C49 C48 C47 111.4(6)
C49 C48 H68 109.3
C47 C48 H68 109.3
C49 C48 H69 109.3
C47 C48 H69 109.3
H68 C48 H69 108.0
C48 C49 C50 111.8(7)
C48 C49 H70 109.3
C50 C49 H70 109.3
C48 C49 H71 109.3
C50 C49 H71 109.3
H70 C49 H71 107.9
C49 C50 O1 108.4(6)
C49 C50 H72 110.0
O1 C50 H72 110.0
C49 C50 H73 110.0
O1 C50 H73 110.0
H72 C50 H73 108.4
C54 O2 C51 108.0(8)
O2 C51 C52 105.6(8)
O2 C51 H74 110.6
C52 C51 H74 110.6
O2 C51 H75 110.6
C52 C51 H75 110.6
H74 C51 H75 108.8
C53 C52 C51 106.4(7)
C53 C52 H76 110.4
C51 C52 H76 110.4
C53 C52 H77 110.4
C51 C52 H77 110.4
H76 C52 H77 108.6
C54 C53 C52 103.9(9)
C54 C53 H78 111.0
C52 C53 H78 111.0
C54 C53 H79 111.0
C52 C53 H79 111.0
H78 C53 H79 109.0
O2 C54 C53 115.8(11)
O2 C54 H80 108.3
C53 C54 H80 108.3
O2 C54 H81 108.3
C53 C54 H81 108.3
H80 C54 H81 107.4
C55 O3 C58 107.4(14)
O3 C55 C56 89.8(10)
O3 C55 H92 113.7
C56 C55 H92 113.7
O3 C55 H93 113.7
C56 C55 H93 113.7
H92 C55 H93 110.9
C57 C56 C55 111.2(10)
C57 C56 H94 109.4
C55 C56 H94 109.4
C57 C56 H95 109.4
C55 C56 H95 109.4
H94 C56 H95 108.0
C56 C57 C58 107.8(7)
C56 C57 H96 110.1
C58 C57 H96 110.1
C56 C57 H97 110.1
C58 C57 H97 110.1
H96 C57 H97 108.5
O3 C58 C57 91.6(10)
O3 C58 H98 113.4
C57 C58 H98 113.4
O3 C58 H99 113.4
C57 C58 H99 113.4
H98 C58 H99 110.7
C41 C59 C60 113.4(10)
C41 C59 H82 108.9
C60 C59 H82 108.9
C41 C59 H83 108.9
C60 C59 H83 108.9
H82 C59 H83 107.7
C61 C60 C59 112.8(13)
C61 C60 H84 109.0
C59 C60 H84 109.0
C61 C60 H85 109.0
C59 C60 H85 109.0
H84 C60 H85 107.8
C60 C61 C62 112.0(12)
C60 C61 H86 109.2
C62 C61 H86 109.2
C60 C61 H87 109.2
C62 C61 H87 109.2
H86 C61 H87 107.9
C61 C62 C63 110.5(10)
C61 C62 H88 109.5
C63 C62 H88 109.5
C61 C62 H89 109.5
C63 C62 H89 109.5
H88 C62 H89 108.1
C62 C63 C41 108.0(9)
C62 C63 H90 110.1
C41 C63 H90 110.1
C62 C63 H91 110.1
C41 C63 H91 110.1
H90 C63 H91 108.4

loop_
_geom_bond_atom_site_label_1
_geom_bond_atom_site_label_2
_geom_bond_distance
Pd1 P2 2.2935(10)
Pd1 P1 2.3119(9)
Pd1 Ge1 2.4012(4)
Pd1 H1 1.68(5)
Ge1 C1 2.015(3)
Ge1 H2 1.50(4)
Ge1 H3 1.43(4)
C1 C8 1.543(4)
C1 C14 1.544(4)
C1 C2 1.547(5)
C2 C3 1.384(5)
C2 C7 1.404(5)
C3 C4 1.388(5)
C3 H4 0.9500
C4 C5 1.383(6)
C4 H5 0.9500
C5 C6 1.382(6)
C5 H6 0.9500
C6 C7 1.380(5)
C6 H7 0.9500
C7 C20 1.519(5)
C8 C9 1.383(5)
C8 C13 1.402(5)
C9 C10 1.398(5)
C9 H8 0.9500
C10 C11 1.383(5)
C10 H9 0.9500
C11 C12 1.384(5)
C11 H10 0.9500
C12 C13 1.384(5)
C12 H11 0.9500
C13 C20 1.522(4)
C14 C15 1.379(5)
C14 C19 1.404(5)
C15 C16 1.396(5)
C15 H12 0.9500
C16 C17 1.379(5)
C16 H13 0.9500
C17 C18 1.394(5)
C17 H14 0.9500
C18 C19 1.379(5)
C18 H15 0.9500
C19 C20 1.525(5)
C20 H16 1.0000
P1 C27 1.847(4)
P1 C21 1.848(4)
P1 C33 1.849(4)
C21 C22 1.531(5)
C21 C26 1.541(5)
C21 H17 1.0000
C22 C23 1.535(5)
C22 H18 0.9900
C22 H19 0.9900
C23 C24 1.529(6)
C23 H20 0.9900
C23 H21 0.9900
C24 C25 1.523(6)
C24 H22 0.9900
C24 H23 0.9900
C25 C26 1.524(5)
C25 H24 0.9900
C25 H25 0.9900
C26 H26 0.9900
C26 H27 0.9900
C27 C32 1.528(5)
C27 C28 1.535(5)
C27 H28 1.0000
C28 C29 1.527(5)
C28 H29 0.9900
C28 H30 0.9900
C29 C30 1.513(6)
C29 H31 0.9900
C29 H32 0.9900
C30 C31 1.532(6)
C30 H33 0.9900
C30 H34 0.9900
C31 C32 1.522(5)
C31 H35 0.9900
C31 H36 0.9900
C32 H37 0.9900
C32 H38 0.9900
C33 C34 1.527(5)
C33 H39 0.9900
C33 H40 0.9900
C34 P2 1.853(4)
C34 H41 0.9900
C34 H42 0.9900
P2 C35 1.850(4)
P2 C41 1.854(4)
C35 C36 1.532(5)
C35 C40 1.533(5)
C35 H43 1.0000
C36 C37 1.527(5)
C36 H44 0.9900
C36 H45 0.9900
C37 C38 1.519(6)
C37 H46 0.9900
C37 H47 0.9900
C38 C39 1.520(6)
C38 H48 0.9900
C38 H49 0.9900
C39 C40 1.526(5)
C39 H50 0.9900
C39 H51 0.9900
C40 H52 0.9900
C40 H53 0.9900
C41 C59 1.261(12)
C41 C46 1.430(7)
C41 C42 1.599(7)
C41 C63 1.631(12)
C41 H54 1.0000
C41 H55 1.0000
C42 C43 1.537(9)
C42 H56 0.9900
C42 H57 0.9900
C43 C44 1.517(11)
C43 H58 0.9900
C43 H59 0.9900
C44 C45 1.522(12)
C44 H60 0.9900
C44 H61 0.9900
C45 C46 1.527(9)
C45 H62 0.9900
C45 H63 0.9900
C46 H64 0.9900
C46 H65 0.9900
O1 C50 1.542(11)
O1 C47 1.625(11)
C47 C48 1.427(10)
C47 H66 0.9900
C47 H67 0.9900
C48 C49 1.347(10)
C48 H68 0.9900
C48 H69 0.9900
C49 C50 1.399(11)
C49 H70 0.9900
C49 H71 0.9900
C50 H72 0.9900
C50 H73 0.9900
O2 C54 1.275(16)
O2 C51 1.431(12)
C51 C52 1.474(10)
C51 H74 0.9900
C51 H75 0.9900
C52 C53 1.437(11)
C52 H76 0.9900
C52 H77 0.9900
C53 C54 1.396(14)
C53 H78 0.9900
C53 H79 0.9900
C54 H80 0.9900
C54 H81 0.9900
O3 C55 1.40(3)
O3 C58 1.425(15)
C55 C56 1.469(10)
C55 H92 0.9900
C55 H93 0.9900
C56 C57 1.295(16)
C56 H94 0.9900
C56 H95 0.9900
C57 C58 1.474(9)
C57 H96 0.9900
C57 H97 0.9900
C58 H98 0.9900
C58 H99 0.9900
C59 C60 1.555(16)
C59 H82 0.9900
C59 H83 0.9900
C60 C61 1.48(2)
C60 H84 0.9900
C60 H85 0.9900
C61 C62 1.517(19)
C61 H86 0.9900
C61 H87 0.9900
C62 C63 1.549(16)
C62 H88 0.9900
C62 H89 0.9900
C63 H90 0.9900
C63 H91 0.9900
